data_7052542
loop_
_publ_author_name
'Yu, Jiangang'
'Hu, Xinquan'
'Zeng, Yanning'
'Zhang, Liping'
'Ni, Caihua'
'Hao, Xiang'
'Sun, Wen-Hua'

_publ_section_title
;
 Synthesis, characterisation and ethylene oligomerization behaviour of
 N-(2-substituted-5,6,7-trihydroquinolin-8-ylidene)arylaminonickel
 dichlorides
;
_journal_issue 1
_journal_name_full 'New Journal of Chemistry'
_journal_page_first 178
_journal_paper_doi 10.1039/c0nj00516a
_journal_volume 35
_journal_year 2011
_chemical_formula_sum 'C38 H42 Cl6 N4 Ni2'
_chemical_formula_weight 884.88
_chemical_name_systematic
;
?
;
_space_group_IT_number 14
_symmetry_cell_setting monoclinic
_symmetry_space_group_name_Hall '-P 2yn'
_symmetry_space_group_name_H-M 'P 1 21/n 1'
_atom_sites_solution_hydrogens geom
_atom_sites_solution_primary direct
_atom_sites_solution_secondary difmap
_audit_creation_method SHELXL-97
_cell_angle_alpha 90.00
_cell_angle_beta 93.02(3)
_cell_angle_gamma 90.00
_cell_formula_units_Z 2
_cell_length_a 9.4118(19)
_cell_length_b 18.517(4)
_cell_length_c 11.063(2)
_cell_measurement_temperature 173(2)
_cell_measurement_theta_max 27.47
_cell_measurement_theta_min 2.15
_cell_volume 1925.4(7)
_computing_cell_refinement 'Siemens SMART & SAINT'
_computing_data_collection 'Siemens SMART'
_computing_data_reduction 'Siemens XPREP'
_computing_molecular_graphics 'Bruker SHELXTL'
_computing_publication_material 'Bruker SHELXTL'
_computing_structure_refinement 'Siemens SHELXTL'
_computing_structure_solution 'Siemens SHELXTL'
_diffrn_ambient_temperature 173(2)
_diffrn_measured_fraction_theta_full 0.998
_diffrn_measured_fraction_theta_max 0.998
_diffrn_measurement_device_type 'Bruker P4'
_diffrn_measurement_method '\w scans'
_diffrn_radiation_monochromator graphite
_diffrn_radiation_source 'fine-focus sealed tube'
_diffrn_radiation_type MoK\a
_diffrn_radiation_wavelength 0.71073
_diffrn_reflns_av_R_equivalents 0.0672
_diffrn_reflns_av_sigmaI/netI 0.0629
_diffrn_reflns_limit_h_max 11
_diffrn_reflns_limit_h_min -12
_diffrn_reflns_limit_k_max 19
_diffrn_reflns_limit_k_min -24
_diffrn_reflns_limit_l_max 14
_diffrn_reflns_limit_l_min -14
_diffrn_reflns_number 15557
_diffrn_reflns_theta_full 27.47
_diffrn_reflns_theta_max 27.47
_diffrn_reflns_theta_min 2.15
_diffrn_standards_decay_% none
_diffrn_standards_interval_count none
_diffrn_standards_interval_time none
_diffrn_standards_number none
_exptl_absorpt_coefficient_mu 1.428
_exptl_absorpt_correction_T_max 0.9125
_exptl_absorpt_correction_T_min 0.7563
_exptl_absorpt_correction_type empirical
_exptl_absorpt_process_details 'SADABS (Sheldrick, 1996)'
_exptl_crystal_colour yellow
_exptl_crystal_density_diffrn 1.526
_exptl_crystal_density_method 'not measured'
_exptl_crystal_description prism
_exptl_crystal_F_000 912
_exptl_crystal_size_max 0.30
_exptl_crystal_size_mid 0.20
_exptl_crystal_size_min 0.04
_refine_diff_density_max 0.683
_refine_diff_density_min -0.829
_refine_diff_density_rms 0.233
_refine_ls_extinction_method none
_refine_ls_goodness_of_fit_ref 1.347
_refine_ls_hydrogen_treatment constr
_refine_ls_matrix_type full
_refine_ls_number_parameters 262
_refine_ls_number_reflns 4403
_refine_ls_number_restraints 72
_refine_ls_restrained_S_all 1.337
_refine_ls_R_factor_gt 0.0845
_refine_ls_shift/su_max 0.005
_refine_ls_shift/su_mean 0.000
_refine_ls_structure_factor_coef Fsqd
_refine_ls_weighting_details 'calc w=1/[\s^2^(Fo^2^)+(0.0729P)^2^+2.9038P] where P=(Fo^2^+2Fc^2^)/3'
_refine_ls_weighting_scheme calc
_refine_ls_wR_factor_gt 0.1972
_refine_ls_wR_factor_ref 0.2036
_reflns_number_gt 3910
_reflns_number_total 4403
_reflns_threshold_expression >2sigma(I)
_cod_data_source_file C0NJ00516A.TXT
_cod_data_source_block Ni2
_cod_depositor_comments
;
The following automatic conversions were performed:
'_symmetry_cell_setting' value 'Monoclinic' changed to 'monoclinic'
according to '/home/saulius/struct/CIF-dictionaries/cif_core.dic'
dictionary named 'cif_core.dic' version 2.4.1 from 2010-06-29.

Automatic conversion script
Id: cif_fix_enum 1555 2011-01-17 13:19:09Z saulius 
;
_cod_original_cell_volume 1925.3(7)
_cod_original_sg_symbol_H-M P2(1)/n
_cod_database_code 7052542
_refine_ls_r_factor_ref 0.0966

loop_
_symmetry_equiv_pos_as_xyz
'x, y, z'
'-x+1/2, y+1/2, -z+1/2'
'-x, -y, -z'
'x-1/2, -y-1/2, z-1/2'

loop_
_atom_site_label
_atom_site_type_symbol
_atom_site_fract_x
_atom_site_fract_y
_atom_site_fract_z
_atom_site_U_iso_or_equiv
_atom_site_adp_type
_atom_site_occupancy
_atom_site_symmetry_multiplicity
_atom_site_calc_flag
_atom_site_refinement_flags
_atom_site_disorder_assembly
_atom_site_disorder_group
Ni1 Ni 0.40637(7) 0.06860(4) 0.92341(6) 0.0256(2) Uani 1 1 d . . .
Cl1 Cl 0.47516(16) 0.13026(8) 0.75832(14) 0.0382(4) Uani 1 1 d . . .
N1 N 0.1908(5) 0.0800(2) 0.8770(4) 0.0271(10) Uani 1 1 d . . .
C1 C 0.1145(6) 0.0494(3) 0.7865(5) 0.0299(12) Uani 1 1 d . . .
Cl2 Cl 0.64186(14) 0.04709(7) 1.00409(13) 0.0316(3) Uani 1 1 d . . .
N2 N 0.3473(5) 0.1378(2) 1.0539(4) 0.0261(10) Uani 1 1 d . . .
C2 C -0.0314(7) 0.0629(4) 0.7651(6) 0.0399(15) Uani 1 1 d . . .
H2A H -0.0832 0.0408 0.6990 0.048 Uiso 1 1 calc R . .
Cl3 Cl 0.20010(18) -0.00951(9) 0.69515(14) 0.0441(4) Uani 1 1 d . . .
C3 C -0.0972(6) 0.1086(3) 0.8411(6) 0.0377(14) Uani 1 1 d . . .
H3A H -0.1956 0.1189 0.8272 0.045 Uiso 1 1 calc R . .
C4 C -0.0214(6) 0.1402(3) 0.9390(5) 0.0291(12) Uani 1 1 d . . .
C5 C 0.1235(5) 0.1241(3) 0.9528(5) 0.0257(11) Uani 1 1 d . . .
C6 C -0.0888(6) 0.1885(3) 1.0287(5) 0.0335(13) Uani 1 1 d . . .
H6A H -0.1883 0.1730 1.0380 0.040 Uiso 1 1 calc R . .
H6B H -0.0906 0.2387 0.9978 0.040 Uiso 1 1 calc R . .
C7 C -0.0083(6) 0.1865(3) 1.1512(5) 0.0338(13) Uani 1 1 d . . .
H7A H -0.0147 0.1375 1.1863 0.041 Uiso 1 1 calc R . .
H7B H -0.0517 0.2210 1.2068 0.041 Uiso 1 1 calc R . .
C8 C 0.1477(6) 0.2062(3) 1.1381(5) 0.0296(12) Uani 1 1 d . . .
H8A H 0.1542 0.2565 1.1083 0.035 Uiso 1 1 calc R . .
H8B H 0.1995 0.2034 1.2181 0.035 Uiso 1 1 calc R . .
C9 C 0.2152(5) 0.1563(3) 1.0517(5) 0.0252(11) Uani 1 1 d . . .
C10 C 0.4463(5) 0.1664(3) 1.1486(5) 0.0278(11) Uani 1 1 d . A .
C11 C 0.5293(6) 0.2260(3) 1.1214(5) 0.0291(12) Uani 1 1 d . . .
C12 C 0.6321(6) 0.2482(3) 1.2083(5) 0.0337(13) Uani 1 1 d . A .
H12A H 0.6896 0.2890 1.1928 0.040 Uiso 1 1 calc R . .
C13 C 0.6517(7) 0.2119(4) 1.3168(6) 0.0402(15) Uani 1 1 d . . .
H13A H 0.7245 0.2270 1.3740 0.048 Uiso 1 1 calc R A .
C14 C 0.5681(7) 0.1550(3) 1.3424(5) 0.0418(15) Uani 1 1 d . A .
H14A H 0.5811 0.1320 1.4190 0.050 Uiso 1 1 calc R . .
C15 C 0.4623(7) 0.1288(3) 1.2585(5) 0.0334(13) Uani 1 1 d . . .
C16 C 0.498(4) 0.2721(18) 1.012(3) 0.035(4) Uani 0.50 1 d PU A 1
H16A H 0.4910 0.2398 0.9408 0.043 Uiso 0.50 1 calc PR A 1
H16D H 0.4032 0.2940 1.0199 0.043 Uiso 0.50 1 calc PR A 1
C16' C 0.516(4) 0.2606(18) 0.993(3) 0.034(4) Uani 0.50 1 d PU A 2
H16B H 0.4489 0.2320 0.9403 0.041 Uiso 0.50 1 calc PR A 2
H16C H 0.6094 0.2609 0.9569 0.041 Uiso 0.50 1 calc PR A 2
C17 C 0.5959(14) 0.3302(7) 0.9848(12) 0.043(3) Uani 0.50 1 d PU A 1
H17A H 0.5672 0.3514 0.9061 0.065 Uiso 0.50 1 calc PR A 1
H17B H 0.6926 0.3108 0.9822 0.065 Uiso 0.50 1 calc PR A 1
H17C H 0.5935 0.3673 1.0477 0.065 Uiso 0.50 1 calc PR A 1
C17' C 0.4593(14) 0.3397(6) 1.0038(11) 0.040(3) Uani 0.50 1 d PU A 2
H17D H 0.4473 0.3610 0.9228 0.060 Uiso 0.50 1 calc PR A 2
H17E H 0.5278 0.3683 1.0533 0.060 Uiso 0.50 1 calc PR A 2
H17F H 0.3676 0.3392 1.0418 0.060 Uiso 0.50 1 calc PR A 2
C18 C 0.354(3) 0.065(2) 1.277(3) 0.040(4) Uani 0.50 1 d PU A 1
H18A H 0.2559 0.0845 1.2718 0.048 Uiso 0.50 1 calc PR A 1
H18B H 0.3624 0.0292 1.2119 0.048 Uiso 0.50 1 calc PR A 1
C18' C 0.388(3) 0.063(2) 1.295(3) 0.042(4) Uani 0.50 1 d PU A 2
H18C H 0.3275 0.0455 1.2251 0.051 Uiso 0.50 1 calc PR A 2
H18D H 0.4595 0.0253 1.3158 0.051 Uiso 0.50 1 calc PR A 2
C19 C 0.3816(15) 0.0278(7) 1.4008(11) 0.042(3) Uani 0.50 1 d PU A 1
H19A H 0.3125 -0.0112 1.4091 0.063 Uiso 0.50 1 calc PR A 1
H19B H 0.3716 0.0631 1.4658 0.063 Uiso 0.50 1 calc PR A 1
H19C H 0.4781 0.0078 1.4060 0.063 Uiso 0.50 1 calc PR A 1
C19' C 0.2998(17) 0.0749(9) 1.3979(13) 0.054(3) Uani 0.50 1 d PU A 2
H19D H 0.2537 0.0294 1.4187 0.082 Uiso 0.50 1 calc PR A 2
H19E H 0.2270 0.1112 1.3766 0.082 Uiso 0.50 1 calc PR A 2
H19F H 0.3595 0.0918 1.4674 0.082 Uiso 0.50 1 calc PR A 2

loop_
_atom_site_aniso_label
_atom_site_aniso_U_11
_atom_site_aniso_U_22
_atom_site_aniso_U_33
_atom_site_aniso_U_23
_atom_site_aniso_U_13
_atom_site_aniso_U_12
Ni1 0.0245(4) 0.0228(4) 0.0299(4) -0.0009(3) 0.0065(3) 0.0009(3)
Cl1 0.0430(8) 0.0334(8) 0.0393(8) 0.0080(6) 0.0126(6) 0.0003(6)
N1 0.028(2) 0.029(2) 0.025(2) -0.0008(18) 0.0071(18) -0.0011(19)
C1 0.028(3) 0.037(3) 0.025(3) 0.001(2) 0.004(2) -0.005(2)
Cl2 0.0251(7) 0.0270(7) 0.0431(8) 0.0022(6) 0.0063(6) -0.0013(5)
N2 0.025(2) 0.029(2) 0.025(2) -0.0006(18) 0.0041(18) 0.0025(18)
C2 0.034(3) 0.054(4) 0.031(3) -0.002(3) 0.000(3) -0.013(3)
Cl3 0.0474(9) 0.0451(9) 0.0404(8) -0.0147(7) 0.0087(7) -0.0028(7)
C3 0.024(3) 0.048(4) 0.042(3) -0.002(3) 0.002(2) -0.009(3)
C4 0.024(3) 0.030(3) 0.033(3) 0.002(2) 0.004(2) -0.004(2)
C5 0.020(2) 0.026(3) 0.030(3) 0.002(2) 0.001(2) 0.000(2)
C6 0.025(3) 0.032(3) 0.043(3) -0.003(3) 0.002(2) -0.003(2)
C7 0.032(3) 0.034(3) 0.036(3) -0.011(2) 0.013(2) -0.002(2)
C8 0.026(3) 0.029(3) 0.035(3) -0.005(2) 0.004(2) 0.002(2)
C9 0.025(3) 0.022(3) 0.028(3) 0.000(2) 0.005(2) -0.001(2)
C10 0.023(3) 0.028(3) 0.033(3) -0.007(2) 0.003(2) 0.005(2)
C11 0.021(3) 0.035(3) 0.031(3) -0.003(2) -0.001(2) 0.003(2)
C12 0.022(3) 0.036(3) 0.043(3) -0.014(3) -0.003(2) 0.000(2)
C13 0.037(3) 0.047(4) 0.035(3) -0.008(3) -0.015(3) 0.013(3)
C14 0.055(4) 0.045(4) 0.024(3) -0.003(3) -0.006(3) 0.017(3)
C15 0.047(4) 0.030(3) 0.023(3) 0.000(2) 0.004(2) 0.008(3)
C16 0.041(8) 0.035(9) 0.029(9) -0.005(7) -0.011(7) -0.015(7)
C16' 0.041(8) 0.032(9) 0.028(9) -0.008(6) -0.006(6) -0.008(6)
C17 0.048(6) 0.046(6) 0.036(6) -0.006(5) 0.007(5) -0.015(6)
C17' 0.052(7) 0.032(6) 0.035(6) -0.005(5) -0.008(5) -0.008(5)
C18 0.053(11) 0.042(6) 0.024(8) 0.000(6) 0.000(8) -0.005(8)
C18' 0.056(11) 0.042(6) 0.028(8) -0.004(6) -0.007(8) -0.003(8)
C19 0.057(8) 0.038(6) 0.031(6) 0.002(5) 0.003(5) -0.002(6)
C19' 0.058(8) 0.062(8) 0.043(7) -0.005(6) 0.003(6) -0.013(7)

loop_
_atom_type_symbol
_atom_type_description
_atom_type_scat_dispersion_real
_atom_type_scat_dispersion_imag
_atom_type_scat_source
C C 0.0033 0.0016 'International Tables Vol C Tables 4.2.6.8 and 6.1.1.4'
H H 0.0000 0.0000 'International Tables Vol C Tables 4.2.6.8 and 6.1.1.4'
N N 0.0061 0.0033 'International Tables Vol C Tables 4.2.6.8 and 6.1.1.4'
Cl Cl 0.1484 0.1585 'International Tables Vol C Tables 4.2.6.8 and 6.1.1.4'
Ni Ni 0.3393 1.1124 'International Tables Vol C Tables 4.2.6.8 and 6.1.1.4'

loop_
_geom_angle_atom_site_label_1
_geom_angle_atom_site_label_2
_geom_angle_atom_site_label_3
_geom_angle
_geom_angle_site_symmetry_1
_geom_angle_site_symmetry_3
_geom_angle_publ_flag
N2 Ni1 N1 79.10(18) . . ?
N2 Ni1 Cl1 110.73(14) . . ?
N1 Ni1 Cl1 93.77(13) . . ?
N2 Ni1 Cl2 105.60(13) . 3_657 ?
N1 Ni1 Cl2 88.48(13) . 3_657 ?
Cl1 Ni1 Cl2 143.37(6) . 3_657 ?
N2 Ni1 Cl2 97.11(13) . . ?
N1 Ni1 Cl2 171.25(13) . . ?
Cl1 Ni1 Cl2 94.95(6) . . ?
Cl2 Ni1 Cl2 84.94(5) 3_657 . ?
C1 N1 C5 118.2(5) . . ?
C1 N1 Ni1 128.7(4) . . ?
C5 N1 Ni1 113.1(3) . . ?
N1 C1 C2 122.5(5) . . ?
N1 C1 Cl3 117.6(4) . . ?
C2 C1 Cl3 119.9(4) . . ?
Ni1 Cl2 Ni1 95.06(5) 3_657 . ?
C9 N2 C10 119.7(4) . . ?
C9 N2 Ni1 117.0(4) . . ?
C10 N2 Ni1 123.3(3) . . ?
C3 C2 C1 118.6(6) . . ?
C3 C2 H2A 120.7 . . ?
C1 C2 H2A 120.7 . . ?
C2 C3 C4 120.6(6) . . ?
C2 C3 H3A 119.7 . . ?
C4 C3 H3A 119.7 . . ?
C3 C4 C5 116.9(5) . . ?
C3 C4 C6 123.2(5) . . ?
C5 C4 C6 119.9(5) . . ?
N1 C5 C4 123.2(5) . . ?
N1 C5 C9 115.3(4) . . ?
C4 C5 C9 121.5(5) . . ?
C4 C6 C7 111.5(5) . . ?
C4 C6 H6A 109.3 . . ?
C7 C6 H6A 109.3 . . ?
C4 C6 H6B 109.3 . . ?
C7 C6 H6B 109.3 . . ?
H6A C6 H6B 108.0 . . ?
C6 C7 C8 110.3(5) . . ?
C6 C7 H7A 109.6 . . ?
C8 C7 H7A 109.6 . . ?
C6 C7 H7B 109.6 . . ?
C8 C7 H7B 109.6 . . ?
H7A C7 H7B 108.1 . . ?
C9 C8 C7 110.8(4) . . ?
C9 C8 H8A 109.5 . . ?
C7 C8 H8A 109.5 . . ?
C9 C8 H8B 109.5 . . ?
C7 C8 H8B 109.5 . . ?
H8A C8 H8B 108.1 . . ?
N2 C9 C5 115.5(5) . . ?
N2 C9 C8 126.4(5) . . ?
C5 C9 C8 118.0(5) . . ?
C11 C10 C15 123.0(5) . . ?
C11 C10 N2 118.3(5) . . ?
C15 C10 N2 118.5(5) . . ?
C12 C11 C10 117.6(5) . . ?
C12 C11 C16 119.3(14) . . ?
C10 C11 C16 122.6(14) . . ?
C12 C11 C16' 122.0(15) . . ?
C10 C11 C16' 120.2(15) . . ?
C16 C11 C16' 13(2) . . ?
C13 C12 C11 120.9(6) . . ?
C13 C12 H12A 119.5 . . ?
C11 C12 H12A 119.5 . . ?
C14 C13 C12 120.6(6) . . ?
C14 C13 H13A 119.7 . . ?
C12 C13 H13A 119.7 . . ?
C13 C14 C15 121.8(6) . . ?
C13 C14 H14A 119.1 . . ?
C15 C14 H14A 119.1 . . ?
C10 C15 C14 116.1(6) . . ?
C10 C15 C18' 128.0(12) . . ?
C14 C15 C18' 115.7(12) . . ?
C10 C15 C18 116.3(11) . . ?
C14 C15 C18 127.4(11) . . ?
C18' C15 C18 13.2(19) . . ?
C17 C16 C11 119(3) . . ?
C17 C16 H16A 107.5 . . ?
C11 C16 H16A 107.5 . . ?
C17 C16 H16D 107.5 . . ?
C11 C16 H16D 107.5 . . ?
H16A C16 H16D 107.0 . . ?
C11 C16' C17' 109.3(18) . . ?
C11 C16' H16B 109.8 . . ?
C17' C16' H16B 109.8 . . ?
C11 C16' H16C 109.8 . . ?
C17' C16' H16C 109.8 . . ?
H16B C16' H16C 108.3 . . ?
C16 C17 H17A 109.5 . . ?
C16 C17 H17B 109.5 . . ?
H17A C17 H17B 109.5 . . ?
C16 C17 H17C 109.5 . . ?
H17A C17 H17C 109.5 . . ?
H17B C17 H17C 109.5 . . ?
C16' C17' H17D 109.5 . . ?
C16' C17' H17E 109.5 . . ?
H17D C17' H17E 109.5 . . ?
C16' C17' H17F 109.5 . . ?
H17D C17' H17F 109.5 . . ?
H17E C17' H17F 109.5 . . ?
C19 C18 C15 111.9(18) . . ?
C19 C18 H18A 109.2 . . ?
C15 C18 H18A 109.2 . . ?
C19 C18 H18B 109.2 . . ?
C15 C18 H18B 109.2 . . ?
H18A C18 H18B 107.9 . . ?
C19' C18' C15 113(3) . . ?
C19' C18' H18C 109.0 . . ?
C15 C18' H18C 109.0 . . ?
C19' C18' H18D 109.0 . . ?
C15 C18' H18D 109.0 . . ?
H18C C18' H18D 107.8 . . ?
C18 C19 H19A 109.5 . . ?
C18 C19 H19B 109.5 . . ?
H19A C19 H19B 109.5 . . ?
C18 C19 H19C 109.5 . . ?
H19A C19 H19C 109.5 . . ?
H19B C19 H19C 109.5 . . ?
C18' C19' H19D 109.5 . . ?
C18' C19' H19E 109.5 . . ?
H19D C19' H19E 109.5 . . ?
C18' C19' H19F 109.5 . . ?
H19D C19' H19F 109.5 . . ?
H19E C19' H19F 109.5 . . ?

loop_
_geom_bond_atom_site_label_1
_geom_bond_atom_site_label_2
_geom_bond_distance
_geom_bond_site_symmetry_2
_geom_bond_publ_flag
Ni1 N2 2.030(4) . ?
Ni1 N1 2.077(5) . ?
Ni1 Cl1 2.2766(16) . ?
Ni1 Cl2 2.3403(15) 3_657 ?
Ni1 Cl2 2.3789(16) . ?
N1 C1 1.327(7) . ?
N1 C5 1.352(7) . ?
C1 C2 1.404(8) . ?
C1 Cl3 1.717(6) . ?
Cl2 Ni1 2.3403(15) 3_657 ?
N2 C9 1.288(7) . ?
N2 C10 1.464(7) . ?
C2 C3 1.364(9) . ?
C2 H2A 0.9500 . ?
C3 C4 1.395(8) . ?
C3 H3A 0.9500 . ?
C4 C5 1.396(7) . ?
C4 C6 1.502(8) . ?
C5 C9 1.482(7) . ?
C6 C7 1.517(8) . ?
C6 H6A 0.9900 . ?
C6 H6B 0.9900 . ?
C7 C8 1.527(7) . ?
C7 H7A 0.9900 . ?
C7 H7B 0.9900 . ?
C8 C9 1.495(7) . ?
C8 H8A 0.9900 . ?
C8 H8B 0.9900 . ?
C10 C11 1.395(8) . ?
C10 C15 1.402(8) . ?
C11 C12 1.389(8) . ?
C11 C16 1.50(4) . ?
C11 C16' 1.56(4) . ?
C12 C13 1.379(9) . ?
C12 H12A 0.9500 . ?
C13 C14 1.356(9) . ?
C13 H13A 0.9500 . ?
C14 C15 1.410(9) . ?
C14 H14A 0.9500 . ?
C15 C18' 1.47(4) . ?
C15 C18 1.58(4) . ?
C16 C17 1.45(4) . ?
C16 H16A 0.9900 . ?
C16 H16D 0.9900 . ?
C16' C17' 1.56(3) . ?
C16' H16B 0.9900 . ?
C16' H16C 0.9900 . ?
C17 H17A 0.9800 . ?
C17 H17B 0.9800 . ?
C17 H17C 0.9800 . ?
C17' H17D 0.9800 . ?
C17' H17E 0.9800 . ?
C17' H17F 0.9800 . ?
C18 C19 1.54(3) . ?
C18 H18A 0.9900 . ?
C18 H18B 0.9900 . ?
C18' C19' 1.46(4) . ?
C18' H18C 0.9900 . ?
C18' H18D 0.9900 . ?
C19 H19A 0.9800 . ?
C19 H19B 0.9800 . ?
C19 H19C 0.9800 . ?
C19' H19D 0.9800 . ?
C19' H19E 0.9800 . ?
C19' H19F 0.9800 . ?

loop_
_geom_torsion_atom_site_label_1
_geom_torsion_atom_site_label_2
_geom_torsion_atom_site_label_3
_geom_torsion_atom_site_label_4
_geom_torsion
_geom_torsion_site_symmetry_1
_geom_torsion_site_symmetry_2
_geom_torsion_site_symmetry_3
_geom_torsion_site_symmetry_4
_geom_torsion_publ_flag
N2 Ni1 N1 C1 -179.6(5) . . . . ?
Cl1 Ni1 N1 C1 70.0(5) . . . . ?
Cl2 Ni1 N1 C1 -73.4(5) 3_657 . . . ?
Cl2 Ni1 N1 C1 -114.6(8) . . . . ?
N2 Ni1 N1 C5 -0.8(4) . . . . ?
Cl1 Ni1 N1 C5 -111.2(4) . . . . ?
Cl2 Ni1 N1 C5 105.4(4) 3_657 . . . ?
Cl2 Ni1 N1 C5 64.2(10) . . . . ?
C5 N1 C1 C2 2.0(8) . . . . ?
Ni1 N1 C1 C2 -179.2(4) . . . . ?
C5 N1 C1 Cl3 -177.1(4) . . . . ?
Ni1 N1 C1 Cl3 1.6(7) . . . . ?
N2 Ni1 Cl2 Ni1 105.13(13) . . . 3_657 ?
N1 Ni1 Cl2 Ni1 41.4(9) . . . 3_657 ?
Cl1 Ni1 Cl2 Ni1 -143.23(6) . . . 3_657 ?
Cl2 Ni1 Cl2 Ni1 0.0 3_657 . . 3_657 ?
N1 Ni1 N2 C9 0.5(4) . . . . ?
Cl1 Ni1 N2 C9 90.4(4) . . . . ?
Cl2 Ni1 N2 C9 -84.8(4) 3_657 . . . ?
Cl2 Ni1 N2 C9 -171.5(4) . . . . ?
N1 Ni1 N2 C10 179.9(4) . . . . ?
Cl1 Ni1 N2 C10 -90.1(4) . . . . ?
Cl2 Ni1 N2 C10 94.6(4) 3_657 . . . ?
Cl2 Ni1 N2 C10 7.9(4) . . . . ?
N1 C1 C2 C3 -0.8(9) . . . . ?
Cl3 C1 C2 C3 178.3(5) . . . . ?
C1 C2 C3 C4 -1.0(9) . . . . ?
C2 C3 C4 C5 1.4(9) . . . . ?
C2 C3 C4 C6 -177.5(6) . . . . ?
C1 N1 C5 C4 -1.5(8) . . . . ?
Ni1 N1 C5 C4 179.6(4) . . . . ?
C1 N1 C5 C9 179.9(5) . . . . ?
Ni1 N1 C5 C9 1.0(6) . . . . ?
C3 C4 C5 N1 -0.2(8) . . . . ?
C6 C4 C5 N1 178.8(5) . . . . ?
C3 C4 C5 C9 178.3(5) . . . . ?
C6 C4 C5 C9 -2.7(8) . . . . ?
C3 C4 C6 C7 153.0(6) . . . . ?
C5 C4 C6 C7 -26.0(7) . . . . ?
C4 C6 C7 C8 55.9(6) . . . . ?
C6 C7 C8 C9 -57.6(6) . . . . ?
C10 N2 C9 C5 -179.6(4) . . . . ?
Ni1 N2 C9 C5 -0.1(6) . . . . ?
C10 N2 C9 C8 0.5(8) . . . . ?
Ni1 N2 C9 C8 180.0(4) . . . . ?
N1 C5 C9 N2 -0.6(7) . . . . ?
C4 C5 C9 N2 -179.2(5) . . . . ?
N1 C5 C9 C8 179.3(5) . . . . ?
C4 C5 C9 C8 0.7(8) . . . . ?
C7 C8 C9 N2 -150.6(5) . . . . ?
C7 C8 C9 C5 29.5(7) . . . . ?
C9 N2 C10 C11 -97.7(6) . . . . ?
Ni1 N2 C10 C11 82.9(5) . . . . ?
C9 N2 C10 C15 87.8(6) . . . . ?
Ni1 N2 C10 C15 -91.6(5) . . . . ?
C15 C10 C11 C12 0.1(8) . . . . ?
N2 C10 C11 C12 -174.1(5) . . . . ?
C15 C10 C11 C16 -171.1(14) . . . . ?
N2 C10 C11 C16 14.7(15) . . . . ?
C15 C10 C11 C16' 174.3(13) . . . . ?
N2 C10 C11 C16' 0.0(14) . . . . ?
C10 C11 C12 C13 0.7(8) . . . . ?
C16 C11 C12 C13 172.1(14) . . . . ?
C16' C11 C12 C13 -173.4(13) . . . . ?
C11 C12 C13 C14 -2.0(9) . . . . ?
C12 C13 C14 C15 2.5(10) . . . . ?
C11 C10 C15 C14 0.4(8) . . . . ?
N2 C10 C15 C14 174.6(5) . . . . ?
C11 C10 C15 C18' -175.9(19) . . . . ?
N2 C10 C15 C18' -2(2) . . . . ?
C11 C10 C15 C18 176.8(16) . . . . ?
N2 C10 C15 C18 -9.0(17) . . . . ?
C13 C14 C15 C10 -1.7(9) . . . . ?
C13 C14 C15 C18' 175.1(17) . . . . ?
C13 C14 C15 C18 -177.6(18) . . . . ?
C12 C11 C16 C17 14(3) . . . . ?
C10 C11 C16 C17 -175.4(14) . . . . ?
C16' C11 C16 C17 -92(13) . . . . ?
C12 C11 C16' C17' -70(3) . . . . ?
C10 C11 C16' C17' 116.5(19) . . . . ?
C16 C11 C16' C17' 12(11) . . . . ?
C10 C15 C18 C19 180.0(15) . . . . ?
C14 C15 C18 C19 -4(3) . . . . ?
C18' C15 C18 C19 26(10) . . . . ?
C10 C15 C18' C19' -116.5(18) . . . . ?
C14 C15 C18' C19' 67(2) . . . . ?
C18 C15 C18' C19' -87(12) . . . . ?
